data_4072001
loop_
_publ_author_name
'Krieck, Sven'
'G\"orls, Helmar'
'Westerhausen, Matthias'

_publ_section_title
;
 Synthesis and Properties of Calcium Tetraorganylalanates with
 [Me4&#x2212;nAlPhn]&#x2212;Anions
;
_journal_issue 19
_journal_name_full Organometallics
_journal_page_first 5052
_journal_paper_doi 10.1021/om800509p
_journal_volume 27
_journal_year 2008
_chemical_formula_moiety 'C24 H48 Ca O6, 2(C14 H16 Al)'
_chemical_formula_sum 'C52 H80 Al2 Ca O6'
_chemical_formula_weight 895.20
_chemical_name_systematic
; 
 ? 
;
_space_group_IT_number 14
_symmetry_cell_setting monoclinic
_symmetry_space_group_name_Hall '-P 2yn'
_symmetry_space_group_name_H-M 'P 1 21/n 1'
_atom_sites_solution_hydrogens geom
_atom_sites_solution_primary direct
_atom_sites_solution_secondary difmap
_audit_creation_method SHELXL-97
_cell_angle_alpha 90.00
_cell_angle_beta 90.000(3)
_cell_angle_gamma 90.00
_cell_formula_units_Z 2
_cell_length_a 12.8483(4)
_cell_length_b 15.8241(5)
_cell_length_c 12.9309(4)
_cell_measurement_reflns_used 18456
_cell_measurement_temperature 183(2)
_cell_measurement_theta_max 27.46
_cell_measurement_theta_min 2.57
_cell_volume 2629.02(14)
_computing_cell_refinement DENZO
_computing_data_collection COLLECT
_computing_data_reduction DENZO
_computing_molecular_graphics SHELXTL/PC
_computing_publication_material SHELXL-97
_computing_structure_refinement 'SHELXL-97 (Sheldrick, 1997)'
_computing_structure_solution 'SHELXS-97 (Sheldrick, 1990)'
_diffrn_ambient_temperature 183(2)
_diffrn_measured_fraction_theta_full 0.999
_diffrn_measured_fraction_theta_max 0.999
_diffrn_measurement_device_type KappaCCD
_diffrn_measurement_method 'phi- + omega-scan'
_diffrn_radiation_monochromator graphite
_diffrn_radiation_source 'fine-focus sealed tube'
_diffrn_radiation_type MoK\a
_diffrn_radiation_wavelength 0.71073
_diffrn_reflns_av_R_equivalents 0.0535
_diffrn_reflns_av_sigmaI/netI 0.0559
_diffrn_reflns_limit_h_max 16
_diffrn_reflns_limit_h_min -16
_diffrn_reflns_limit_k_max 20
_diffrn_reflns_limit_k_min -20
_diffrn_reflns_limit_l_max 16
_diffrn_reflns_limit_l_min -13
_diffrn_reflns_number 18456
_diffrn_reflns_theta_full 27.46
_diffrn_reflns_theta_max 27.46
_diffrn_reflns_theta_min 2.57
_exptl_absorpt_coefficient_mu 0.197
_exptl_absorpt_correction_type none
_exptl_crystal_colour colourless
_exptl_crystal_density_diffrn 1.131
_exptl_crystal_density_method 'not measured'
_exptl_crystal_description prism
_exptl_crystal_F_000 972
_exptl_crystal_size_max 0.05
_exptl_crystal_size_mid 0.05
_exptl_crystal_size_min 0.04
_refine_diff_density_max 0.528
_refine_diff_density_min -0.510
_refine_diff_density_rms 0.052
_refine_ls_extinction_method none
_refine_ls_goodness_of_fit_ref 1.031
_refine_ls_hydrogen_treatment constr
_refine_ls_matrix_type full
_refine_ls_number_parameters 279
_refine_ls_number_reflns 6025
_refine_ls_number_restraints 0
_refine_ls_restrained_S_all 1.031
_refine_ls_R_factor_all 0.0945
_refine_ls_R_factor_gt 0.0550
_refine_ls_shift/su_max 0.000
_refine_ls_shift/su_mean 0.000
_refine_ls_structure_factor_coef Fsqd
_refine_ls_weighting_details 'calc w=1/[\s^2^(Fo^2^)+(0.0593P)^2^+1.5266P] where P=(Fo^2^+2Fc^2^)/3'
_refine_ls_weighting_scheme calc
_refine_ls_wR_factor_gt 0.1259
_refine_ls_wR_factor_ref 0.1461
_reflns_number_gt 4009
_reflns_number_total 6025
_reflns_threshold_expression >2sigma(I)
_cod_data_source_file om800509p_si_001.cif
_cod_data_source_block FO3348
_cod_depositor_comments
;
The following automatic conversions were performed:

'_exptl_absorpt_correction_type' value 'NONE' changed to 'none'
according to /home/saulius/struct/CIF-dictionaries/cif_core.dic
dictionary named 'cif_core.dic' version 2.4.1 from 2010-06-29.

Automatic conversion script
Id: cif_fix_values 1715 2011-07-08 13:25:40Z adriana 
;
_cod_original_sg_symbol_Hall -P2yn
_cod_original_sg_symbol_H-M P2(1)/n
_cod_database_code 4072001

loop_
_symmetry_equiv_pos_as_xyz
'x, y, z'
'-x+1/2, y+1/2, -z+1/2'
'-x, -y, -z'
'x-1/2, -y-1/2, z-1/2'

loop_
_atom_site_label
_atom_site_type_symbol
_atom_site_fract_x
_atom_site_fract_y
_atom_site_fract_z
_atom_site_U_iso_or_equiv
_atom_site_adp_type
_atom_site_occupancy
_atom_site_symmetry_multiplicity
_atom_site_calc_flag
_atom_site_refinement_flags
Al1 Al -0.42648(5) 0.10717(4) 0.24910(6) 0.03460(19) Uani 1 1 d .
C1 C -0.31724(19) 0.15229(15) 0.1502(2) 0.0409(6) Uani 1 1 d .
C2 C -0.2508(2) 0.21915(16) 0.1762(2) 0.0470(6) Uani 1 1 d .
H2A H -0.2601 0.2463 0.2411 0.056 Uiso 1 1 calc R
C3 C -0.1721(2) 0.2474(2) 0.1117(3) 0.0625(9) Uani 1 1 d .
H3A H -0.1291 0.2932 0.1326 0.075 Uiso 1 1 calc R
C4 C -0.1562(2) 0.2093(2) 0.0174(3) 0.0709(10) Uani 1 1 d .
H4A H -0.1019 0.2281 -0.0269 0.085 Uiso 1 1 calc R
C5 C -0.2197(3) 0.1435(2) -0.0122(3) 0.0708(10) Uani 1 1 d .
H5A H -0.2102 0.1172 -0.0776 0.085 Uiso 1 1 calc R
C6 C -0.2983(2) 0.11545(18) 0.0544(2) 0.0547(7) Uani 1 1 d .
H6A H -0.3406 0.0693 0.0332 0.066 Uiso 1 1 calc R
C7 C -0.57309(18) 0.13151(15) 0.19836(18) 0.0372(5) Uani 1 1 d .
C8 C -0.6250(2) 0.08171(19) 0.1261(2) 0.0495(7) Uani 1 1 d .
H8A H -0.5894 0.0344 0.0980 0.059 Uiso 1 1 calc R
C9 C -0.7262(2) 0.0976(2) 0.0929(2) 0.0608(8) Uani 1 1 d .
H9A H -0.7578 0.0616 0.0431 0.073 Uiso 1 1 calc R
C10 C -0.7802(2) 0.1651(2) 0.1322(3) 0.0604(9) Uani 1 1 d .
H10A H -0.8490 0.1767 0.1093 0.073 Uiso 1 1 calc R
C11 C -0.7337(2) 0.21560(19) 0.2048(2) 0.0559(8) Uani 1 1 d .
H11A H -0.7709 0.2618 0.2336 0.067 Uiso 1 1 calc R
C12 C -0.6318(2) 0.19923(17) 0.2366(2) 0.0450(6) Uani 1 1 d .
H12A H -0.6010 0.2356 0.2863 0.054 Uiso 1 1 calc R
C13 C -0.4068(2) -0.01800(15) 0.2548(2) 0.0439(6) Uani 1 1 d .
H13A H -0.3327 -0.0309 0.2634 0.066 Uiso 1 1 calc R
H13B H -0.4321 -0.0434 0.1904 0.066 Uiso 1 1 calc R
H13C H -0.4460 -0.0411 0.3134 0.066 Uiso 1 1 calc R
C14 C -0.4078(2) 0.16701(16) 0.3843(2) 0.0445(6) Uani 1 1 d .
H14A H -0.3368 0.1577 0.4097 0.067 Uiso 1 1 calc R
H14B H -0.4578 0.1449 0.4347 0.067 Uiso 1 1 calc R
H14C H -0.4196 0.2277 0.3746 0.067 Uiso 1 1 calc R
Ca1 Ca 0.0000 0.0000 0.5000 0.02477(16) Uani 1 2 d S
O1 O -0.00275(12) 0.14564(9) 0.46942(13) 0.0348(4) Uani 1 1 d .
O2 O 0.17057(11) -0.00278(10) 0.44043(12) 0.0356(4) Uani 1 1 d .
O3 O -0.05187(12) -0.02041(9) 0.32659(12) 0.0344(4) Uani 1 1 d .
C15 C -0.0977(2) 0.19553(18) 0.4676(3) 0.0587(8) Uani 1 1 d .
H15A H -0.1198 0.2097 0.5388 0.070 Uiso 1 1 calc R
H15B H -0.1544 0.1637 0.4335 0.070 Uiso 1 1 calc R
C16 C -0.0737(3) 0.2729(2) 0.4092(3) 0.0780(11) Uani 1 1 d .
H16A H -0.1220 0.2784 0.3499 0.094 Uiso 1 1 calc R
H16B H -0.0826 0.3230 0.4542 0.094 Uiso 1 1 calc R
C17 C 0.0297(2) 0.2688(2) 0.3732(4) 0.0918(15) Uani 1 1 d .
H17A H 0.0658 0.3231 0.3855 0.110 Uiso 1 1 calc R
H17B H 0.0310 0.2566 0.2981 0.110 Uiso 1 1 calc R
C18 C 0.0818(2) 0.19857(17) 0.4325(3) 0.0551(8) Uani 1 1 d .
H18A H 0.1291 0.1660 0.3871 0.066 Uiso 1 1 calc R
H18B H 0.1224 0.2215 0.4912 0.066 Uiso 1 1 calc R
C19 C 0.25895(18) 0.02227(17) 0.5040(2) 0.0422(6) Uani 1 1 d .
H19A H 0.2649 -0.0147 0.5654 0.051 Uiso 1 1 calc R
H19B H 0.2512 0.0815 0.5274 0.051 Uiso 1 1 calc R
C20 C 0.35298(19) 0.01306(19) 0.4355(2) 0.0527(7) Uani 1 1 d .
H20A H 0.4145 -0.0048 0.4760 0.063 Uiso 1 1 calc R
H20B H 0.3691 0.0669 0.3999 0.063 Uiso 1 1 calc R
C21 C 0.32155(19) -0.05433(19) 0.3589(2) 0.0501(7) Uani 1 1 d .
H21A H 0.3622 -0.0500 0.2941 0.060 Uiso 1 1 calc R
H21B H 0.3301 -0.1117 0.3884 0.060 Uiso 1 1 calc R
C22 C 0.20881(19) -0.0336(2) 0.3414(2) 0.0472(6) Uani 1 1 d .
H22A H 0.2014 0.0103 0.2874 0.057 Uiso 1 1 calc R
H22B H 0.1699 -0.0846 0.3197 0.057 Uiso 1 1 calc R
C23 C -0.0783(2) -0.09972(16) 0.2774(2) 0.0497(7) Uani 1 1 d .
H23A H -0.1431 -0.1231 0.3072 0.060 Uiso 1 1 calc R
H23B H -0.0217 -0.1414 0.2871 0.060 Uiso 1 1 calc R
C24 C -0.0927(4) -0.0805(2) 0.1649(2) 0.0808(12) Uani 1 1 d .
H24A H -0.0608 -0.1253 0.1217 0.097 Uiso 1 1 calc R
H24B H -0.1677 -0.0767 0.1477 0.097 Uiso 1 1 calc R
C25 C -0.0412(3) 0.0007(2) 0.1471(2) 0.0653(9) Uani 1 1 d .
H25A H -0.0754 0.0324 0.0906 0.078 Uiso 1 1 calc R
H25B H 0.0332 -0.0073 0.1297 0.078 Uiso 1 1 calc R
C26 C -0.0533(3) 0.04505(17) 0.2479(2) 0.0572(8) Uani 1 1 d .
H26A H 0.0045 0.0854 0.2589 0.069 Uiso 1 1 calc R
H26B H -0.1200 0.0765 0.2500 0.069 Uiso 1 1 calc R

loop_
_atom_site_aniso_label
_atom_site_aniso_U_11
_atom_site_aniso_U_22
_atom_site_aniso_U_33
_atom_site_aniso_U_23
_atom_site_aniso_U_13
_atom_site_aniso_U_12
Al1 0.0321(4) 0.0314(4) 0.0403(4) 0.0026(3) -0.0027(3) 0.0028(3)
C1 0.0361(13) 0.0372(13) 0.0495(16) 0.0072(11) 0.0019(11) 0.0077(11)
C2 0.0406(14) 0.0392(14) 0.0612(18) 0.0110(12) -0.0024(12) 0.0051(12)
C3 0.0443(16) 0.0513(17) 0.092(3) 0.0287(17) -0.0022(16) -0.0022(14)
C4 0.0512(18) 0.071(2) 0.091(3) 0.039(2) 0.0214(18) 0.0104(17)
C5 0.077(2) 0.072(2) 0.063(2) 0.0144(17) 0.0254(18) 0.0290(19)
C6 0.0587(18) 0.0476(15) 0.0578(19) 0.0016(13) 0.0125(14) 0.0086(14)
C7 0.0376(13) 0.0428(13) 0.0312(13) 0.0091(10) 0.0016(10) 0.0038(11)
C8 0.0457(15) 0.0589(17) 0.0440(17) -0.0014(13) -0.0071(12) 0.0082(13)
C9 0.0497(16) 0.078(2) 0.0553(19) 0.0093(16) -0.0164(14) -0.0010(16)
C10 0.0340(14) 0.080(2) 0.067(2) 0.0315(17) -0.0046(14) 0.0034(15)
C11 0.0424(15) 0.0578(17) 0.067(2) 0.0241(15) 0.0118(14) 0.0149(14)
C12 0.0447(14) 0.0436(14) 0.0466(16) 0.0102(12) 0.0055(12) 0.0067(12)
C13 0.0374(13) 0.0353(13) 0.0591(18) 0.0015(11) -0.0046(12) 0.0017(11)
C14 0.0457(14) 0.0397(13) 0.0481(16) 0.0005(11) -0.0073(12) 0.0009(11)
Ca1 0.0217(3) 0.0259(3) 0.0267(3) 0.0028(2) -0.0021(2) -0.0019(2)
O1 0.0358(8) 0.0258(8) 0.0430(10) 0.0049(7) -0.0025(7) -0.0017(7)
O2 0.0216(7) 0.0472(9) 0.0379(9) 0.0003(7) -0.0005(6) -0.0016(7)
O3 0.0407(9) 0.0319(8) 0.0305(9) -0.0002(6) -0.0091(7) -0.0015(7)
C15 0.0520(16) 0.0428(15) 0.081(2) 0.0137(14) 0.0221(15) 0.0143(13)
C16 0.071(2) 0.060(2) 0.104(3) 0.0392(19) 0.021(2) 0.0282(17)
C17 0.0477(18) 0.068(2) 0.160(4) 0.073(2) -0.004(2) -0.0039(16)
C18 0.0350(13) 0.0407(14) 0.090(2) 0.0261(14) -0.0112(14) -0.0105(12)
C19 0.0274(12) 0.0461(14) 0.0530(16) 0.0020(12) -0.0093(11) -0.0023(10)
C20 0.0266(12) 0.0686(19) 0.0630(19) 0.0171(15) -0.0005(12) -0.0106(12)
C21 0.0318(13) 0.0707(19) 0.0479(17) 0.0086(14) 0.0095(11) 0.0068(13)
C22 0.0337(13) 0.0722(18) 0.0358(15) 0.0014(13) 0.0048(11) 0.0037(13)
C23 0.0684(18) 0.0359(13) 0.0448(16) -0.0073(11) -0.0114(14) -0.0097(13)
C24 0.140(4) 0.060(2) 0.0427(19) -0.0143(15) -0.017(2) -0.010(2)
C25 0.103(3) 0.0585(18) 0.0344(16) 0.0018(14) -0.0087(16) 0.0021(18)
C26 0.098(2) 0.0348(13) 0.0390(16) 0.0063(11) -0.0196(15) 0.0070(15)

loop_
_atom_type_symbol
_atom_type_description
_atom_type_scat_dispersion_real
_atom_type_scat_dispersion_imag
_atom_type_scat_source
C C 0.0033 0.0016 'International Tables Vol C Tables 4.2.6.8 and 6.1.1.4'
H H 0.0000 0.0000 'International Tables Vol C Tables 4.2.6.8 and 6.1.1.4'
O O 0.0106 0.0060 'International Tables Vol C Tables 4.2.6.8 and 6.1.1.4'
Al Al 0.0645 0.0514 'International Tables Vol C Tables 4.2.6.8 and 6.1.1.4'
Ca Ca 0.2262 0.3064 'International Tables Vol C Tables 4.2.6.8 and 6.1.1.4'

loop_
_geom_angle_atom_site_label_1
_geom_angle_atom_site_label_2
_geom_angle_atom_site_label_3
_geom_angle
_geom_angle_site_symmetry_1
_geom_angle_site_symmetry_3
C13 Al1 C14 114.92(12) . .
C13 Al1 C1 106.54(11) . .
C14 Al1 C1 107.52(11) . .
C13 Al1 C7 108.48(11) . .
C14 Al1 C7 107.67(11) . .
C1 Al1 C7 111.78(10) . .
C6 C1 C2 115.1(3) . .
C6 C1 Al1 122.3(2) . .
C2 C1 Al1 122.4(2) . .
C3 C2 C1 123.0(3) . .
C2 C3 C4 120.0(3) . .
C5 C4 C3 119.3(3) . .
C4 C5 C6 119.8(3) . .
C1 C6 C5 122.8(3) . .
C8 C7 C12 114.3(2) . .
C8 C7 Al1 123.60(19) . .
C12 C7 Al1 122.05(19) . .
C7 C8 C9 123.5(3) . .
C10 C9 C8 119.9(3) . .
C11 C10 C9 119.2(3) . .
C10 C11 C12 120.1(3) . .
C11 C12 C7 122.9(3) . .
O2 Ca1 O2 180.0 3_556 .
O2 Ca1 O1 88.68(6) 3_556 3_556
O2 Ca1 O1 91.32(6) . 3_556
O2 Ca1 O1 91.32(6) 3_556 .
O2 Ca1 O1 88.67(6) . .
O1 Ca1 O1 180.0 3_556 .
O2 Ca1 O3 87.07(6) 3_556 3_556
O2 Ca1 O3 92.93(6) . 3_556
O1 Ca1 O3 88.28(5) 3_556 3_556
O1 Ca1 O3 91.72(5) . 3_556
O2 Ca1 O3 92.93(6) 3_556 .
O2 Ca1 O3 87.07(6) . .
O1 Ca1 O3 91.72(5) 3_556 .
O1 Ca1 O3 88.28(5) . .
O3 Ca1 O3 180.0 3_556 .
C18 O1 C15 108.01(18) . .
C18 O1 Ca1 127.78(14) . .
C15 O1 Ca1 123.42(14) . .
C19 O2 C22 108.91(17) . .
C19 O2 Ca1 122.90(14) . .
C22 O2 Ca1 128.06(13) . .
C23 O3 C26 107.91(18) . .
C23 O3 Ca1 127.03(14) . .
C26 O3 Ca1 124.84(14) . .
O1 C15 C16 106.5(2) . .
C17 C16 C15 109.2(3) . .
C16 C17 C18 106.6(3) . .
O1 C18 C17 105.1(2) . .
O2 C19 C20 105.5(2) . .
C19 C20 C21 103.8(2) . .
C22 C21 C20 101.7(2) . .
O2 C22 C21 105.4(2) . .
O3 C23 C24 106.3(2) . .
C25 C24 C23 105.9(2) . .
C24 C25 C26 103.2(3) . .
O3 C26 C25 106.0(2) . .

loop_
_geom_bond_atom_site_label_1
_geom_bond_atom_site_label_2
_geom_bond_distance
_geom_bond_site_symmetry_2
Al1 C13 1.998(2) .
Al1 C14 2.003(3) .
Al1 C1 2.029(3) .
Al1 C7 2.031(2) .
C1 C6 1.390(4) .
C1 C2 1.401(4) .
C2 C3 1.385(4) .
C3 C4 1.376(5) .
C4 C5 1.377(5) .
C5 C6 1.400(4) .
C7 C8 1.392(4) .
C7 C12 1.401(4) .
C8 C9 1.392(4) .
C9 C10 1.372(5) .
C10 C11 1.371(5) .
C11 C12 1.396(4) .
Ca1 O2 2.3233(14) 3_556
Ca1 O2 2.3234(14) .
Ca1 O1 2.3385(14) 3_556
Ca1 O1 2.3385(14) .
Ca1 O3 2.3614(15) 3_556
Ca1 O3 2.3614(15) .
O1 C18 1.452(3) .
O1 C15 1.453(3) .
O2 C19 1.457(3) .
O2 C22 1.455(3) .
O3 C23 1.448(3) .
O3 C26 1.452(3) .
C15 C16 1.471(4) .
C16 C17 1.409(5) .
C17 C18 1.507(4) .
C19 C20 1.505(4) .
C20 C21 1.510(4) .
C21 C22 1.502(3) .
C23 C24 1.498(4) .
C24 C25 1.464(5) .
C25 C26 1.490(4) .
